data_7720308
loop_
_publ_author_name
'Petrov, Andrey A.'
'Chen, Luyi'
'Li, Mingming'
'Fateev, Sergey A.'

_publ_section_title
;
 Structural and luminescence properties of acetamidinium- and
 imidazolium-based copper halides.
;
_journal_issue 8
_journal_name_full 'Dalton transactions (Cambridge, England : 2003)'
_journal_page_first 3422
_journal_page_last 3427
_journal_paper_doi 10.1039/d5dt02254a
_journal_volume 55
_journal_year 2026
_chemical_formula_moiety '0.25(Br8 Cu4), C2 H7 N2'
_chemical_formula_sum 'C2 H7 Br2 Cu N2'
_chemical_formula_weight 282.46
_chemical_name_systematic 'Acetamidinium bromocuprate'
_space_group_crystal_system orthorhombic
_space_group_IT_number 71
_space_group_name_Hall '-I 2 2'
_space_group_name_H-M_alt 'I m m m'
_atom_sites_solution_hydrogens geom
_atom_sites_solution_primary dual
_audit_creation_date 2024-11-01
_audit_creation_method
;
Olex2 1.5
(compiled 2024.02.16 svn.r378c4104 for OlexSys, GUI svn.r6928)
;
_audit_update_record
;
2025-10-24 deposited with the CCDC.	2025-12-29 downloaded from the CCDC.
;
_cell_angle_alpha 90
_cell_angle_beta 90
_cell_angle_gamma 90
_cell_formula_units_Z 4
_cell_length_a 6.0639(2)
_cell_length_b 8.0448(3)
_cell_length_c 14.3987(6)
_cell_measurement_reflns_used 923
_cell_measurement_temperature 100.0(2)
_cell_measurement_theta_max 30.29
_cell_measurement_theta_min 4.21
_cell_volume 702.41(5)
_computing_cell_refinement 'SAINT V8.40B (?, 2016)'
_computing_data_collection 'Apex3 (Bruker 2018)'
_computing_data_reduction 'SAINT V8.40B (?, 2016)'
_computing_molecular_graphics 'Olex2 1.5 (Dolomanov et al., 2009)'
_computing_publication_material 'Olex2 1.5 (Dolomanov et al., 2009)'
_computing_structure_refinement 'SHELXL 2019/2 (Sheldrick, 2015)'
_computing_structure_solution 'ShelXT 2014'
_diffrn_ambient_temperature 100.0(2)
_diffrn_detector 'Bruker PHOTON II area detector'
_diffrn_detector_area_resol_mean 7.9
_diffrn_detector_type 'CMOS area detector'
_diffrn_measured_fraction_theta_full 0.995
_diffrn_measured_fraction_theta_max 0.996
_diffrn_measurement_device 'three-circle diffractometer'
_diffrn_measurement_device_type 'Bruker D8 VENTURE'
_diffrn_measurement_method '\w and \f scans'
_diffrn_radiation_monochromator 'mirror optics'
_diffrn_radiation_probe x-ray
_diffrn_radiation_type MoK\a
_diffrn_radiation_wavelength 0.71073
_diffrn_reflns_av_R_equivalents 0.0471
_diffrn_reflns_av_unetI/netI 0.0233
_diffrn_reflns_Laue_measured_fraction_full 0.995
_diffrn_reflns_Laue_measured_fraction_max 0.996
_diffrn_reflns_limit_h_max 7
_diffrn_reflns_limit_h_min -7
_diffrn_reflns_limit_k_max 9
_diffrn_reflns_limit_k_min -10
_diffrn_reflns_limit_l_max 18
_diffrn_reflns_limit_l_min -18
_diffrn_reflns_number 5025
_diffrn_reflns_point_group_measured_fraction_full 0.995
_diffrn_reflns_point_group_measured_fraction_max 0.996
_diffrn_reflns_theta_full 25.242
_diffrn_reflns_theta_max 27.479
_diffrn_reflns_theta_min 2.829
_diffrn_source 'microfocus sealed X-ray tube'
_diffrn_source_current 1.0
_diffrn_source_power 0.05
_diffrn_source_type 'Incoatec I\ms'
_diffrn_source_voltage 50.0
_diffrn_standards_number 0
_exptl_absorpt_coefficient_mu 14.377
_exptl_absorpt_correction_T_max 0.0949
_exptl_absorpt_correction_T_min 0.0449
_exptl_absorpt_correction_type multi-scan
_exptl_absorpt_process_details
;
SADABS-2016/2 (Bruker,2016/2) was used for absorption correction.
wR2(int) was 0.1139 before and 0.0629 after correction.
The Ratio of minimum to maximum transmission is 0.4731.
The \l/2 correction factor is Not present.
;
_exptl_crystal_colour colourless
_exptl_crystal_colour_primary colourless
_exptl_crystal_density_diffrn 2.671
_exptl_crystal_description block
_exptl_crystal_F_000 528
_exptl_crystal_size_max 0.22
_exptl_crystal_size_mid 0.19
_exptl_crystal_size_min 0.18
_refine_diff_density_max 0.424
_refine_diff_density_min -0.541
_refine_diff_density_rms 0.139
_refine_ls_extinction_coef 0.0027(4)
_refine_ls_extinction_expression Fc^*^=kFc[1+0.001xFc^2^\l^3^/sin(2\q)]^-1/4^
_refine_ls_extinction_method 'SHELXL-2019/2 (Sheldrick 2019)'
_refine_ls_goodness_of_fit_ref 1.140
_refine_ls_hydrogen_treatment constr
_refine_ls_matrix_type full
_refine_ls_number_parameters 29
_refine_ls_number_reflns 489
_refine_ls_number_restraints 0
_refine_ls_restrained_S_all 1.140
_refine_ls_R_factor_all 0.0173
_refine_ls_R_factor_gt 0.0160
_refine_ls_shift/su_max 0.002
_refine_ls_shift/su_mean 0.000
_refine_ls_structure_factor_coef Fsqd
_refine_ls_weighting_details 'w=1/[\s^2^(Fo^2^)+(0.0120P)^2^+0.3666P] where P=(Fo^2^+2Fc^2^)/3'
_refine_ls_weighting_scheme calc
_refine_ls_wR_factor_gt 0.0344
_refine_ls_wR_factor_ref 0.0350
_reflns_Friedel_coverage 0.000
_reflns_number_gt 470
_reflns_number_total 489
_reflns_threshold_expression 'I > 2\s(I)'
_cod_data_source_file d5dt02254a2.cif
_cod_data_source_block mo_cxy2070_0m
_cod_database_code 7720308
_shelx_shelxl_version_number 2019/2
_shelx_space_group_comment
;
The symmetry employed for this shelxl refinement is uniquely defined
by the following loop, which should always be used as a source of
symmetry information in preference to the above space-group names.
They are only intended as comments.
;
_shelx_estimated_absorpt_t_max 0.182
_shelx_estimated_absorpt_t_min 0.144
_olex2_refinement_description
;
1. Fixed Uiso
 At 1.2 times of:
  All N(H,H) groups
 At 1.5 times of:
  All C(H,H,H) groups
2. Others
 Fixed Sof: H1D(0.25) H1C(0.25) H1E(0.25)
3.a X=CH2 refined with riding coordinates:
 N1(H1A,H1B)
3.b Idealised Me refined as rotating group:
 C1(H1D,H1C,H1E)
;
_olex2_submission_special_instructions 'No special instructions were received'

loop_
_space_group_symop_operation_xyz
'x, y, z'
'x, -y, -z'
'-x, y, -z'
'-x, -y, z'
'x+1/2, y+1/2, z+1/2'
'x+1/2, -y+1/2, -z+1/2'
'-x+1/2, y+1/2, -z+1/2'
'-x+1/2, -y+1/2, z+1/2'
'-x, -y, -z'
'-x, y, z'
'x, -y, z'
'x, y, -z'
'-x+1/2, -y+1/2, -z+1/2'
'-x+1/2, y+1/2, z+1/2'
'x+1/2, -y+1/2, z+1/2'
'x+1/2, y+1/2, -z+1/2'

loop_
_atom_site_label
_atom_site_type_symbol
_atom_site_fract_x
_atom_site_fract_y
_atom_site_fract_z
_atom_site_U_iso_or_equiv
_atom_site_adp_type
_atom_site_occupancy
_atom_site_site_symmetry_order
_atom_site_calc_flag
_atom_site_refinement_flags_posn
_atom_site_refinement_flags_adp
_atom_site_refinement_flags_occupancy
_atom_site_disorder_assembly
_atom_site_disorder_group
Br1 Br 0.000000 -0.500000 0.36550(2) 0.01464(12) Uani 1 4 d S T P . .
Br2 Br -0.500000 -0.25295(4) 0.500000 0.01568(12) Uani 1 4 d S T P . .
Cu1 Cu -0.25672(7) -0.500000 0.500000 0.01935(14) Uani 1 4 d S T P . .
N1 N 0.000000 -0.1422(2) 0.23799(14) 0.0171(4) Uani 1 2 d S T P . .
H1A H 0.000000 -0.143792 0.176881 0.021 Uiso 1 2 calc R U P . .
H1B H 0.000000 -0.236134 0.269314 0.021 Uiso 1 2 calc R U P . .
C1 C 0.000000 0.000000 0.3857(2) 0.0213(7) Uani 1 4 d S T P . .
H1D H 0.040302 0.110761 0.408400 0.032 Uiso 0.25 1 calc R U P A -1
H1C H 0.107105 -0.081688 0.408400 0.032 Uiso 0.25 1 calc R U P A -1
H1E H -0.147407 -0.029072 0.408399 0.032 Uiso 0.25 1 calc R U P A -1
C2 C 0.000000 0.000000 0.2823(2) 0.0151(7) Uani 1 4 d S T P . .

loop_
_atom_site_aniso_label
_atom_site_aniso_U_11
_atom_site_aniso_U_22
_atom_site_aniso_U_33
_atom_site_aniso_U_23
_atom_site_aniso_U_13
_atom_site_aniso_U_12
Br1 0.01523(18) 0.0166(2) 0.01207(19) 0.000 0.000 0.000
Br2 0.01651(19) 0.0159(2) 0.01459(19) 0.000 0.000 0.000
Cu1 0.0207(3) 0.0216(3) 0.0157(2) 0.000 0.000 0.000
N1 0.0211(10) 0.0177(10) 0.0126(10) 0.0018(8) 0.000 0.000
C1 0.0252(18) 0.0255(19) 0.0131(16) 0.000 0.000 0.000
C2 0.0123(14) 0.0197(17) 0.0134(16) 0.000 0.000 0.000

loop_
_atom_type_symbol
_atom_type_description
_atom_type_scat_dispersion_real
_atom_type_scat_dispersion_imag
_atom_type_scat_source
C C 0.0033 0.0016 'International Tables Vol C Tables 4.2.6.8 and 6.1.1.4'
H H 0.0000 0.0000 'International Tables Vol C Tables 4.2.6.8 and 6.1.1.4'
Br Br -0.2901 2.4595 'International Tables Vol C Tables 4.2.6.8 and 6.1.1.4'
Cu Cu 0.3201 1.2651 'International Tables Vol C Tables 4.2.6.8 and 6.1.1.4'
N N 0.0061 0.0033 'International Tables Vol C Tables 4.2.6.8 and 6.1.1.4'

loop_
_geom_angle_atom_site_label_1
_geom_angle_atom_site_label_2
_geom_angle_atom_site_label_3
_geom_angle
_geom_angle_site_symmetry_1
_geom_angle_site_symmetry_3
_geom_angle_publ_flag
Cu1 Br1 Cu1 77.586(18) . 9_546 ?
Cu1 Br2 Cu1 73.169(18) 9_446 . ?
Br1 Cu1 Br1 102.413(18) 9_546 . ?
Br1 Cu1 Cu1 128.793(9) . 9_446 ?
Br1 Cu1 Cu1 128.794(9) 9_546 9_446 ?
Br2 Cu1 Br1 111.926(3) . . ?
Br2 Cu1 Br1 111.926(4) 9_446 . ?
Br2 Cu1 Br1 111.926(4) 9_446 9_546 ?
Br2 Cu1 Br1 111.926(4) . 9_546 ?
Br2 Cu1 Br2 106.831(18) . 9_446 ?
Br2 Cu1 Cu1 53.416(9) . 9_446 ?
Br2 Cu1 Cu1 53.416(9) 9_446 9_446 ?
H1A N1 H1B 120.0 . . ?
C2 N1 H1A 120.0 . . ?
C2 N1 H1B 120.0 . . ?
H1D C1 H1C 109.5 . . ?
H1D C1 H1E 109.5 . . ?
H1C C1 H1E 109.5 . . ?
C2 C1 H1D 109.5 . . ?
C2 C1 H1C 109.5 . . ?
C2 C1 H1E 109.5 . . ?
N1 C2 N1 121.7(3) . 11 ?
N1 C2 C1 119.17(15) . . ?
N1 C2 C1 119.17(15) 11 . ?

loop_
_geom_bond_atom_site_label_1
_geom_bond_atom_site_label_2
_geom_bond_distance
_geom_bond_site_symmetry_2
_geom_bond_publ_flag
Br1 Cu1 2.4848(4) . ?
Br1 Cu1 2.4848(4) 9_546 ?
Br2 Cu1 2.4751(4) 9_446 ?
Br2 Cu1 2.4751(4) . ?
Cu1 Cu1 2.9504(8) 9_446 ?
N1 H1A 0.8800 . ?
N1 H1B 0.8800 . ?
N1 C2 1.310(3) . ?
C1 H1D 0.9800 . ?
C1 H1C 0.9800 . ?
C1 H1E 0.9800 . ?
C1 C2 1.488(5) . ?
